data_4509649
loop_
_publ_author_name
'Soegiarto, Airon C.'
'Ward, Michael D.'

_publ_section_title
;
 Directed Organization of Dye Aggregates in Hydrogen-Bonded Host
 Frameworks
;
_journal_issue 8
_journal_name_full 'Crystal Growth &amp; Design'
_journal_page_first 3803
_journal_paper_doi 10.1021/cg900578u
_journal_volume 9
_journal_year 2009
_chemical_formula_sum 'C24 H27 N4 O5 S'
_chemical_formula_weight 483.56
_chemical_name_systematic
;

 ?

;
_space_group_IT_number 61
_symmetry_cell_setting orthorhombic
_symmetry_space_group_name_Hall '-P 2ac 2ab'
_symmetry_space_group_name_H-M 'P b c a'
_atom_sites_solution_hydrogens geom
_atom_sites_solution_primary direct
_atom_sites_solution_secondary difmap
_audit_creation_method SHELXL-97
_cell_angle_alpha 90.00
_cell_angle_beta 90.00
_cell_angle_gamma 90.00
_cell_formula_units_Z 8
_cell_length_a 13.8848(4)
_cell_length_b 12.2852(4)
_cell_length_c 26.8605(9)
_cell_measurement_reflns_used 9632
_cell_measurement_temperature 100(2)
_cell_measurement_theta_max 30.53
_cell_measurement_theta_min 2.34
_cell_volume 4581.8(3)
_computing_cell_refinement 'Bruker SMART'
_computing_data_collection 'Bruker SMART'
_computing_data_reduction 'Bruker SAINT'
_computing_molecular_graphics 'Bruker SHELXTL'
_computing_publication_material 'Bruker SHELXTL'
_computing_structure_refinement 'SHELXL-97 (Sheldrick, 1997)'
_computing_structure_solution 'SHELXS-97 (Sheldrick, 1990)'
_diffrn_ambient_temperature 100(2)
_diffrn_measured_fraction_theta_full 0.999
_diffrn_measured_fraction_theta_max 0.999
_diffrn_measurement_device_type 'CCD area detector'
_diffrn_measurement_method 'phi and omega scans'
_diffrn_radiation_monochromator graphite
_diffrn_radiation_source 'fine-focus sealed tube'
_diffrn_radiation_type MoK\a
_diffrn_radiation_wavelength 0.71073
_diffrn_reflns_av_R_equivalents 0.0265
_diffrn_reflns_av_sigmaI/netI 0.0122
_diffrn_reflns_limit_h_max 19
_diffrn_reflns_limit_h_min -19
_diffrn_reflns_limit_k_max 17
_diffrn_reflns_limit_k_min -17
_diffrn_reflns_limit_l_max 38
_diffrn_reflns_limit_l_min -38
_diffrn_reflns_number 96891
_diffrn_reflns_theta_full 30.62
_diffrn_reflns_theta_max 30.62
_diffrn_reflns_theta_min 1.52
_exptl_absorpt_coefficient_mu 0.186
_exptl_absorpt_correction_T_max 0.9602
_exptl_absorpt_correction_T_min 0.9046
_exptl_absorpt_correction_type multi-scan
_exptl_absorpt_process_details sadabs
_exptl_crystal_colour green
_exptl_crystal_density_diffrn 1.402
_exptl_crystal_density_method 'not measured'
_exptl_crystal_description block
_exptl_crystal_F_000 2040
_exptl_crystal_size_max 0.55
_exptl_crystal_size_mid 0.46
_exptl_crystal_size_min 0.22
_refine_diff_density_max 1.904
_refine_diff_density_min -0.813
_refine_diff_density_rms 0.068
_refine_ls_extinction_method none
_refine_ls_goodness_of_fit_ref 1.064
_refine_ls_hydrogen_treatment constr
_refine_ls_matrix_type full
_refine_ls_number_parameters 449
_refine_ls_number_reflns 7073
_refine_ls_number_restraints 0
_refine_ls_restrained_S_all 1.064
_refine_ls_R_factor_all 0.0648
_refine_ls_R_factor_gt 0.0541
_refine_ls_shift/su_max 0.000
_refine_ls_shift/su_mean 0.000
_refine_ls_structure_factor_coef Fsqd
_refine_ls_weighting_details 'calc w=1/[\s^2^(Fo^2^)+(0.0603P)^2^+4.8949P] where P=(Fo^2^+2Fc^2^)/3'
_refine_ls_weighting_scheme calc
_refine_ls_wR_factor_gt 0.1353
_refine_ls_wR_factor_ref 0.1478
_reflns_number_gt 6046
_reflns_number_total 7073
_reflns_threshold_expression >2sigma(I)
_cod_data_source_file cg900578usup3.cif
_cod_data_source_block Ward_Soegiarto_compound_11
_cod_depositor_comments
;
The following automatic conversions were performed:

'_symmetry_cell_setting' value 'Orthorhombic' changed to
'orthorhombic' according to
/home/saulius/struct/CIF-dictionaries/cif_core.dic dictionary named
'cif_core.dic' version 2.4.2 from 2011-04-26.

Automatic conversion script
Id: cif_fix_values 1891 2012-01-12 08:04:46Z andrius 
;
_cod_original_sg_symbol_H-M Pbca
_cod_database_code 4509649

loop_
_symmetry_equiv_pos_as_xyz
'x, y, z'
'-x+1/2, -y, z+1/2'
'-x, y+1/2, -z+1/2'
'x+1/2, -y+1/2, -z'
'-x, -y, -z'
'x-1/2, y, -z-1/2'
'x, -y-1/2, z-1/2'
'-x-1/2, y-1/2, z'

loop_
_atom_site_label
_atom_site_type_symbol
_atom_site_fract_x
_atom_site_fract_y
_atom_site_fract_z
_atom_site_U_iso_or_equiv
_atom_site_adp_type
_atom_site_occupancy
_atom_site_symmetry_multiplicity
_atom_site_calc_flag
_atom_site_refinement_flags
_atom_site_disorder_assembly
_atom_site_disorder_group
S1 S 0.09009(2) 0.46173(3) 0.194888(14) 0.02051(10) Uani 1 1 d . . .
O1 O 0.18347(8) 0.51487(9) 0.19100(4) 0.0233(2) Uani 1 1 d . . .
O2 O 0.09840(8) 0.34714(9) 0.20879(5) 0.0251(2) Uani 1 1 d . . .
O3 O 0.02243(8) 0.51917(9) 0.22704(4) 0.0253(2) Uani 1 1 d . . .
C1 C 0.03818(10) 0.46282(12) 0.13507(6) 0.0210(3) Uani 1 1 d . . .
C2 C -0.05718(11) 0.42009(14) 0.12999(6) 0.0250(3) Uani 1 1 d . . .
H2 H -0.0903 0.3923 0.1582 0.030 Uiso 1 1 calc R . .
C3 C 0.08786(10) 0.50232(13) 0.09529(6) 0.0228(3) Uani 1 1 d . . .
H3 H 0.1511 0.5301 0.0997 0.027 Uiso 1 1 calc R . .
C4 C 0.04480(10) 0.50197(12) 0.04698(6) 0.0212(3) Uani 1 1 d . . .
C5 C 0.09395(10) 0.54074(13) 0.00519(6) 0.0236(3) Uani 1 1 d . . .
H5 H 0.1575 0.5683 0.0089 0.028 Uiso 1 1 calc R . .
C6 C 0.05150(10) 0.53975(12) -0.04181(6) 0.0211(3) Uani 1 1 d . . .
C7 C 0.09984(11) 0.58048(13) -0.08453(6) 0.0247(3) Uani 1 1 d . . .
H7 H 0.1632 0.6086 -0.0812 0.030 Uiso 1 1 calc R . .
C8 C 0.14412(11) 0.79814(13) 0.23288(6) 0.0234(3) Uani 1 1 d . . .
N1 N 0.21803(10) 0.74253(11) 0.21485(6) 0.0289(3) Uani 1 1 d . . .
H1A H 0.2132 0.6718 0.2104 0.035 Uiso 1 1 calc R . .
H1B H 0.2720 0.7763 0.2074 0.035 Uiso 1 1 calc R . .
N2 N 0.15134(10) 0.90484(11) 0.23982(6) 0.0272(3) Uani 1 1 d . . .
H2A H 0.1022 0.9416 0.2519 0.033 Uiso 1 1 calc R . .
H2B H 0.2053 0.9388 0.2324 0.033 Uiso 1 1 calc R . .
N3 N 0.06294(11) 0.74778(12) 0.24417(7) 0.0355(4) Uani 1 1 d . . .
H3A H 0.0578 0.6770 0.2397 0.043 Uiso 1 1 calc R . .
H3B H 0.0140 0.7850 0.2561 0.043 Uiso 1 1 calc R . .
O4 O 0.20737(19) 0.5817(3) 0.31683(9) 0.0696(9) Uani 0.7552(18) 1 d P A 1
O5 O 0.17815(14) 0.55889(18) 0.39734(7) 0.0437(5) Uani 0.7552(18) 1 d P A 1
N4 N 0.14062(16) 0.52169(17) 0.57277(10) 0.0291(4) Uani 0.7552(18) 1 d P A 1
C9 C 0.1476(3) 0.6376(4) 0.5789(2) 0.0381(9) Uani 0.7552(18) 1 d P A 1
H9A H 0.1713 0.6540 0.6128 0.046 Uiso 0.7552(18) 1 calc PR A 1
H9B H 0.0827 0.6701 0.5754 0.046 Uiso 0.7552(18) 1 calc PR A 1
C10 C 0.2135(3) 0.6878(2) 0.54164(14) 0.0568(9) Uani 0.7552(18) 1 d P A 1
H10A H 0.2125 0.7679 0.5457 0.068 Uiso 0.7552(18) 1 calc PR A 1
H10B H 0.2800 0.6624 0.5479 0.068 Uiso 0.7552(18) 1 calc PR A 1
C11 C 0.1857(3) 0.6601(2) 0.49003(13) 0.0529(9) Uani 0.7552(18) 1 d P A 1
H11A H 0.2417 0.6690 0.4676 0.064 Uiso 0.7552(18) 1 calc PR A 1
H11B H 0.1339 0.7095 0.4786 0.064 Uiso 0.7552(18) 1 calc PR A 1
C12 C 0.1498(2) 0.5403(3) 0.48834(14) 0.0308(7) Uani 0.7552(18) 1 d P A 1
C13 C 0.13118(16) 0.4794(2) 0.52549(10) 0.0230(4) Uani 0.7552(18) 1 d P A 1
C14 C 0.09938(15) 0.3711(2) 0.51862(11) 0.0242(4) Uani 0.7552(18) 1 d P A 1
C15 C 0.0675(2) 0.3050(2) 0.56303(10) 0.0390(6) Uani 0.7552(18) 1 d P A 1
H15A H 0.0836 0.2275 0.5574 0.047 Uiso 0.7552(18) 1 calc PR A 1
H15B H -0.0033 0.3108 0.5667 0.047 Uiso 0.7552(18) 1 calc PR A 1
C16 C 0.1156(3) 0.3438(2) 0.61054(11) 0.0410(6) Uani 0.7552(18) 1 d P A 1
H16A H 0.0867 0.3061 0.6395 0.049 Uiso 0.7552(18) 1 calc PR A 1
H16B H 0.1851 0.3259 0.6095 0.049 Uiso 0.7552(18) 1 calc PR A 1
C17 C 0.1027(2) 0.4646(2) 0.61597(10) 0.0366(5) Uani 0.7552(18) 1 d P A 1
H17A H 0.0334 0.4816 0.6198 0.044 Uiso 0.7552(18) 1 calc PR A 1
H17B H 0.1366 0.4899 0.6463 0.044 Uiso 0.7552(18) 1 calc PR A 1
C18 C 0.0972(2) 0.3266(3) 0.47159(15) 0.0244(6) Uani 0.7552(18) 1 d P A 1
H18 H 0.0771 0.2532 0.4677 0.029 Uiso 0.7552(18) 1 calc PR A 1
C19 C 0.15188(16) 0.4951(2) 0.43700(10) 0.0286(5) Uani 0.7552(18) 1 d P A 1
C20 C 0.12395(17) 0.3862(3) 0.42895(12) 0.0267(5) Uani 0.7552(18) 1 d P A 1
C21 C 0.12501(18) 0.3430(2) 0.37919(10) 0.0372(6) Uani 0.7552(18) 1 d P A 1
C22 C 0.0967(3) 0.2278(3) 0.37018(14) 0.0602(10) Uani 0.7552(18) 1 d P A 1
H22A H 0.0788 0.1936 0.4018 0.090 Uiso 0.7552(18) 1 calc PR A 1
H22B H 0.1510 0.1883 0.3554 0.090 Uiso 0.7552(18) 1 calc PR A 1
H22C H 0.0417 0.2256 0.3473 0.090 Uiso 0.7552(18) 1 calc PR A 1
C23 C 0.1534(2) 0.4076(4) 0.34142(14) 0.0466(8) Uani 0.7552(18) 1 d P A 1
H23 H 0.1500 0.3777 0.3088 0.056 Uiso 0.7552(18) 1 calc PR A 1
C24 C 0.1886(3) 0.5175(3) 0.34565(14) 0.0459(9) Uani 0.7552(18) 1 d P A 1
O4' O 0.1536(5) 0.7236(5) 0.5888(2) 0.0438(15) Uani 0.2448(18) 1 d P A 2
O5' O 0.1610(3) 0.6259(4) 0.52040(19) 0.0262(10) Uani 0.2448(18) 1 d P A 2
N4' N 0.1566(5) 0.4407(5) 0.3643(3) 0.0261(12) Uani 0.2448(18) 1 d P A 2
C9' C 0.1714(8) 0.5401(10) 0.3523(6) 0.0381(9) Uani 0.2448(18) 1 d P A 2
H9'1 H 0.2383 0.5344 0.3398 0.046 Uiso 0.2448(18) 1 calc PR A 2
H9'2 H 0.1318 0.5442 0.3217 0.046 Uiso 0.2448(18) 1 calc PR A 2
C10' C 0.1704(5) 0.6397(6) 0.3651(3) 0.0285(14) Uani 0.2448(18) 1 d P A 2
H10C H 0.1060 0.6722 0.3598 0.034 Uiso 0.2448(18) 1 calc PR A 2
H10D H 0.2187 0.6820 0.3461 0.034 Uiso 0.2448(18) 1 calc PR A 2
C11' C 0.1958(5) 0.6369(6) 0.4203(3) 0.0296(14) Uani 0.2448(18) 1 d P A 2
H11C H 0.2665 0.6427 0.4241 0.036 Uiso 0.2448(18) 1 calc PR A 2
H11D H 0.1662 0.7005 0.4370 0.036 Uiso 0.2448(18) 1 calc PR A 2
C12' C 0.1612(6) 0.5334(7) 0.4453(4) 0.0308(7) Uani 0.2448(18) 1 d P A 2
C13' C 0.1448(5) 0.4391(6) 0.4162(3) 0.0230(4) Uani 0.2448(18) 1 d P A 2
C14' C 0.1146(6) 0.3428(8) 0.4405(3) 0.0216(13) Uani 0.2448(18) 1 d P A 2
C15' C 0.1028(6) 0.2374(6) 0.4101(3) 0.0358(16) Uani 0.2448(18) 1 d P A 2
H15C H 0.0485 0.1948 0.4238 0.043 Uiso 0.2448(18) 1 calc PR A 2
H15D H 0.1620 0.1929 0.4134 0.043 Uiso 0.2448(18) 1 calc PR A 2
C16' C 0.0839(8) 0.2605(8) 0.3542(4) 0.0410(6) Uani 0.2448(18) 1 d P A 2
H16C H 0.0863 0.1920 0.3349 0.049 Uiso 0.2448(18) 1 calc PR A 2
H16D H 0.0195 0.2937 0.3497 0.049 Uiso 0.2448(18) 1 calc PR A 2
C17' C 0.1606(7) 0.3371(7) 0.3368(3) 0.0385(18) Uani 0.2448(18) 1 d P A 2
H17C H 0.2246 0.3031 0.3416 0.046 Uiso 0.2448(18) 1 calc PR A 2
H17D H 0.1521 0.3514 0.3008 0.046 Uiso 0.2448(18) 1 calc PR A 2
C18' C 0.0987(6) 0.3426(7) 0.4909(4) 0.0177(16) Uani 0.2448(18) 1 d P A 2
H18' H 0.0770 0.2776 0.5064 0.021 Uiso 0.2448(18) 1 calc PR A 2
C19' C 0.1666(8) 0.5351(12) 0.4787(5) 0.0286(5) Uani 0.2448(18) 1 d P A 2
C20' C 0.1134(5) 0.4349(8) 0.5200(2) 0.0176(12) Uani 0.2448(18) 1 d P A 2
C21' C 0.0980(5) 0.4418(6) 0.5732(3) 0.0291(14) Uani 0.2448(18) 1 d P A 2
C22' C 0.0603(6) 0.3431(6) 0.6011(3) 0.0282(14) Uani 0.2448(18) 1 d P A 2
H22D H 0.0547 0.2814 0.5782 0.042 Uiso 0.2448(18) 1 calc PR A 2
H22E H -0.0031 0.3597 0.6152 0.042 Uiso 0.2448(18) 1 calc PR A 2
H22F H 0.1050 0.3243 0.6280 0.042 Uiso 0.2448(18) 1 calc PR A 2
C23' C 0.1132(6) 0.5355(7) 0.5964(4) 0.0351(17) Uani 0.2448(18) 1 d P A 2
H23' H 0.0823 0.5458 0.6276 0.042 Uiso 0.2448(18) 1 calc PR A 2
C24' C 0.1791(8) 0.6323(12) 0.5762(5) 0.032(2) Uani 0.2448(18) 1 d P A 2

loop_
_atom_site_aniso_label
_atom_site_aniso_U_11
_atom_site_aniso_U_22
_atom_site_aniso_U_33
_atom_site_aniso_U_23
_atom_site_aniso_U_13
_atom_site_aniso_U_12
S1 0.01635(16) 0.01951(17) 0.02567(18) -0.00272(12) -0.00068(12) -0.00043(12)
O1 0.0173(5) 0.0242(5) 0.0284(5) -0.0020(4) -0.0021(4) -0.0027(4)
O2 0.0205(5) 0.0216(5) 0.0331(6) 0.0007(4) 0.0000(4) 0.0006(4)
O3 0.0214(5) 0.0234(5) 0.0312(6) -0.0063(4) 0.0029(4) -0.0004(4)
C1 0.0165(6) 0.0194(6) 0.0271(7) -0.0040(5) -0.0014(5) 0.0005(5)
C2 0.0177(6) 0.0285(7) 0.0287(7) -0.0044(6) 0.0024(5) -0.0045(5)
C3 0.0160(6) 0.0224(7) 0.0300(7) -0.0004(6) -0.0033(5) -0.0012(5)
C4 0.0148(6) 0.0192(6) 0.0295(7) -0.0007(5) -0.0031(5) -0.0010(5)
C5 0.0148(6) 0.0257(7) 0.0304(8) 0.0012(6) -0.0034(5) -0.0036(5)
C6 0.0145(6) 0.0189(6) 0.0298(7) -0.0015(5) -0.0016(5) -0.0002(5)
C7 0.0157(6) 0.0274(7) 0.0311(8) -0.0041(6) 0.0004(5) -0.0034(5)
C8 0.0211(7) 0.0222(7) 0.0269(7) -0.0001(5) 0.0006(5) -0.0011(5)
N1 0.0220(6) 0.0210(6) 0.0435(8) -0.0033(6) 0.0073(6) -0.0022(5)
N2 0.0210(6) 0.0203(6) 0.0404(8) 0.0002(5) 0.0059(5) -0.0008(5)
N3 0.0233(7) 0.0228(6) 0.0602(10) -0.0075(7) 0.0127(7) -0.0039(5)
O4 0.0604(15) 0.103(2) 0.0454(12) 0.0334(13) -0.0101(11) -0.0387(15)
O5 0.0396(10) 0.0535(12) 0.0380(10) 0.0211(9) -0.0106(8) -0.0241(9)
N4 0.0264(10) 0.0263(9) 0.0348(11) 0.0054(8) -0.0069(9) -0.0048(8)
C9 0.0228(17) 0.0319(14) 0.060(2) -0.0003(12) 0.0037(18) -0.0012(16)
C10 0.072(2) 0.0294(13) 0.069(2) -0.0033(14) 0.0154(18) -0.0142(14)
C11 0.070(2) 0.0346(14) 0.0543(18) 0.0202(13) -0.0274(16) -0.0312(14)
C12 0.0189(13) 0.0289(10) 0.045(2) -0.0092(12) -0.0089(9) 0.0018(10)
C13 0.0169(9) 0.0179(11) 0.0343(11) 0.0047(9) -0.0065(7) -0.0020(8)
C14 0.0193(9) 0.0208(13) 0.0325(15) 0.0060(10) -0.0037(8) -0.0020(8)
C15 0.0486(15) 0.0307(12) 0.0377(13) 0.0126(10) -0.0089(11) -0.0182(11)
C16 0.0493(16) 0.0366(13) 0.0370(13) 0.0133(10) -0.0113(12) -0.0084(11)
C17 0.0387(13) 0.0390(13) 0.0320(12) 0.0059(10) -0.0085(10) -0.0078(10)
C18 0.0193(10) 0.0202(12) 0.034(2) 0.0012(16) 0.0006(14) 0.0017(8)
C19 0.0184(9) 0.0362(13) 0.0312(12) 0.0135(11) -0.0038(8) -0.0086(9)
C20 0.0162(9) 0.0292(14) 0.0347(14) 0.0051(12) 0.0034(8) 0.0018(10)
C21 0.0285(11) 0.0433(14) 0.0399(13) -0.0025(11) 0.0111(9) 0.0045(10)
C22 0.091(3) 0.0458(19) 0.0440(19) -0.0211(14) 0.0250(19) -0.0024(18)
C23 0.0356(14) 0.068(3) 0.0365(16) 0.0003(16) 0.0109(12) -0.0044(15)
C24 0.0376(18) 0.060(2) 0.0395(16) -0.0078(15) -0.0097(13) 0.0183(14)
O4' 0.050(4) 0.041(3) 0.041(3) -0.018(3) 0.000(3) -0.002(3)
O5' 0.021(2) 0.028(2) 0.030(2) -0.006(2) -0.0007(17) 0.0016(17)
N4' 0.031(3) 0.018(3) 0.029(3) 0.000(2) 0.002(3) 0.001(2)
C9' 0.0228(17) 0.0319(14) 0.060(2) -0.0003(12) 0.0037(18) -0.0012(16)
C10' 0.026(3) 0.027(3) 0.033(3) 0.008(3) 0.004(2) 0.002(2)
C11' 0.032(3) 0.023(3) 0.034(3) 0.004(2) 0.006(3) -0.006(3)
C12' 0.0189(13) 0.0289(10) 0.045(2) -0.0092(12) -0.0089(9) 0.0018(10)
C13' 0.0169(9) 0.0179(11) 0.0343(11) 0.0047(9) -0.0065(7) -0.0020(8)
C14' 0.022(3) 0.024(4) 0.019(4) 0.000(3) -0.004(3) 0.003(3)
C15' 0.039(4) 0.022(3) 0.046(4) 0.003(3) -0.006(3) -0.001(3)
C16' 0.0493(16) 0.0366(13) 0.0370(13) 0.0133(10) -0.0113(12) -0.0084(11)
C17' 0.056(5) 0.026(4) 0.033(4) -0.008(3) -0.011(3) 0.005(3)
C18' 0.018(3) 0.015(4) 0.020(5) 0.002(4) 0.002(4) -0.002(2)
C19' 0.0184(9) 0.0362(13) 0.0312(12) 0.0135(11) -0.0038(8) -0.0086(9)
C20' 0.019(3) 0.012(4) 0.021(3) 0.001(3) -0.004(2) 0.000(3)
C21' 0.022(3) 0.038(4) 0.027(3) 0.006(3) 0.001(2) 0.010(3)
C22' 0.026(3) 0.032(3) 0.026(3) 0.009(3) -0.001(3) 0.002(3)
C23' 0.028(4) 0.047(5) 0.031(4) 0.001(4) -0.003(3) 0.004(3)
C24' 0.028(6) 0.032(5) 0.037(4) -0.002(3) -0.002(5) -0.015(5)

loop_
_atom_type_symbol
_atom_type_description
_atom_type_scat_dispersion_real
_atom_type_scat_dispersion_imag
_atom_type_scat_source
C C 0.0033 0.0016 'International Tables Vol C Tables 4.2.6.8 and 6.1.1.4'
H H 0.0000 0.0000 'International Tables Vol C Tables 4.2.6.8 and 6.1.1.4'
N N 0.0061 0.0033 'International Tables Vol C Tables 4.2.6.8 and 6.1.1.4'
O O 0.0106 0.0060 'International Tables Vol C Tables 4.2.6.8 and 6.1.1.4'
S S 0.1246 0.1234 'International Tables Vol C Tables 4.2.6.8 and 6.1.1.4'

loop_
_geom_angle_atom_site_label_1
_geom_angle_atom_site_label_2
_geom_angle_atom_site_label_3
_geom_angle
_geom_angle_site_symmetry_1
_geom_angle_site_symmetry_3
O1 S1 O3 113.53(7) . .
O1 S1 O2 112.35(7) . .
O3 S1 O2 111.46(7) . .
O1 S1 C1 107.20(7) . .
O3 S1 C1 105.84(7) . .
O2 S1 C1 105.83(7) . .
C3 C1 C2 121.66(14) . .
C3 C1 S1 120.76(11) . .
C2 C1 S1 117.58(12) . .
C7 C2 C1 119.45(15) 5_565 .
C7 C2 H2 120.3 5_565 .
C1 C2 H2 120.3 . .
C1 C3 C4 119.99(13) . .
C1 C3 H3 120.0 . .
C4 C3 H3 120.0 . .
C5 C4 C3 121.61(13) . .
C5 C4 C6 119.85(13) . 5_565
C3 C4 C6 118.54(14) . 5_565
C6 C5 C4 121.21(13) . .
C6 C5 H5 119.4 . .
C4 C5 H5 119.4 . .
C5 C6 C7 121.94(13) . .
C5 C6 C4 118.94(14) . 5_565
C7 C6 C4 119.11(14) . 5_565
C2 C7 C6 121.25(14) 5_565 .
C2 C7 H7 119.4 5_565 .
C6 C7 H7 119.4 . .
N3 C8 N1 120.23(15) . .
N3 C8 N2 119.64(15) . .
N1 C8 N2 120.13(14) . .
C8 N1 H1A 120.0 . .
C8 N1 H1B 120.0 . .
H1A N1 H1B 120.0 . .
C8 N2 H2A 120.0 . .
C8 N2 H2B 120.0 . .
H2A N2 H2B 120.0 . .
C8 N3 H3A 120.0 . .
C8 N3 H3B 120.0 . .
H3A N3 H3B 120.0 . .
C19 O5 C24 123.8(3) . .
C13 N4 C9 119.0(3) . .
C13 N4 C17 121.3(2) . .
C9 N4 C17 114.3(3) . .
N4 C9 C10 112.1(4) . .
N4 C9 H9A 109.2 . .
C10 C9 H9A 109.2 . .
N4 C9 H9B 109.2 . .
C10 C9 H9B 109.2 . .
H9A C9 H9B 107.9 . .
C11 C10 C9 111.9(3) . .
C11 C10 H10A 109.2 . .
C9 C10 H10A 109.2 . .
C11 C10 H10B 109.2 . .
C9 C10 H10B 109.2 . .
H10A C10 H10B 107.9 . .
C10 C11 C12 109.2(3) . .
C10 C11 H11A 109.8 . .
C12 C11 H11A 109.8 . .
C10 C11 H11B 109.8 . .
C12 C11 H11B 109.8 . .
H11A C11 H11B 108.3 . .
C13 C12 C19 120.7(3) . .
C13 C12 C11 126.8(3) . .
C19 C12 C11 112.0(3) . .
C12 C13 N4 118.8(3) . .
C12 C13 C14 120.9(3) . .
N4 C13 C14 120.3(2) . .
C18 C14 C13 120.0(3) . .
C18 C14 C15 120.4(3) . .
C13 C14 C15 119.6(3) . .
C14 C15 C16 111.5(2) . .
C14 C15 H15A 109.3 . .
C16 C15 H15A 109.3 . .
C14 C15 H15B 109.3 . .
C16 C15 H15B 109.3 . .
H15A C15 H15B 108.0 . .
C17 C16 C15 109.9(2) . .
C17 C16 H16A 109.7 . .
C15 C16 H16A 109.7 . .
C17 C16 H16B 109.7 . .
C15 C16 H16B 109.7 . .
H16A C16 H16B 108.2 . .
N4 C17 C16 110.8(2) . .
N4 C17 H17A 109.5 . .
C16 C17 H17A 109.5 . .
N4 C17 H17B 109.5 . .
C16 C17 H17B 109.5 . .
H17A C17 H17B 108.1 . .
C14 C18 C20 122.3(3) . .
C14 C18 H18 118.9 . .
C20 C18 H18 118.9 . .
O5 C19 C20 119.8(3) . .
O5 C19 C12 120.8(3) . .
C20 C19 C12 119.5(2) . .
C18 C20 C19 116.2(3) . .
C18 C20 C21 124.5(3) . .
C19 C20 C21 119.4(3) . .
C23 C21 C20 119.0(3) . .
C23 C21 C22 121.0(3) . .
C20 C21 C22 120.0(3) . .
C21 C22 H22A 109.5 . .
C21 C22 H22B 109.5 . .
H22A C22 H22B 109.5 . .
C21 C22 H22C 109.5 . .
H22A C22 H22C 109.5 . .
H22B C22 H22C 109.5 . .
C21 C23 C24 126.3(4) . .
C21 C23 H23 116.8 . .
C24 C23 H23 116.8 . .
O4 C24 C23 132.5(4) . .
O4 C24 O5 114.9(4) . .
C23 C24 O5 111.2(3) . .
C24' O5' C19' 136.5(8) . .
C9' N4' C13' 106.4(9) . .
C9' N4' C17' 133.7(9) . .
C13' N4' C17' 119.4(6) . .
C10' C9' N4' 148.0(13) . .
C10' C9' H9'1 99.8 . .
N4' C9' H9'1 99.8 . .
C10' C9' H9'2 99.8 . .
N4' C9' H9'2 99.8 . .
H9'1 C9' H9'2 104.1 . .
C9' C10' C11' 103.8(9) . .
C9' C10' H10C 111.0 . .
C11' C10' H10C 111.0 . .
C9' C10' H10D 111.0 . .
C11' C10' H10D 111.0 . .
H10C C10' H10D 109.0 . .
C12' C11' C10' 112.2(6) . .
C12' C11' H11C 109.2 . .
C10' C11' H11C 109.2 . .
C12' C11' H11D 109.2 . .
C10' C11' H11D 109.2 . .
H11C C11' H11D 107.9 . .
C19' C12' C13' 125.6(13) . .
C19' C12' C11' 113.3(12) . .
C13' C12' C11' 119.4(9) . .
N4' C13' C14' 120.3(7) . .
N4' C13' C12' 121.2(8) . .
C14' C13' C12' 118.5(8) . .
C18' C14' C13' 120.3(8) . .
C18' C14' C15' 120.3(8) . .
C13' C14' C15' 119.3(8) . .
C14' C15' C16' 112.2(7) . .
C14' C15' H15C 109.2 . .
C16' C15' H15C 109.2 . .
C14' C15' H15D 109.2 . .
C16' C15' H15D 109.2 . .
H15C C15' H15D 107.9 . .
C17' C16' C15' 107.3(7) . .
C17' C16' H16C 110.2 . .
C15' C16' H16C 110.2 . .
C17' C16' H16D 110.2 . .
C15' C16' H16D 110.2 . .
H16C C16' H16D 108.5 . .
N4' C17' C16' 111.0(8) . .
N4' C17' H17C 109.4 . .
C16' C17' H17C 109.4 . .
N4' C17' H17D 109.4 . .
C16' C17' H17D 109.4 . .
H17C C17' H17D 108.0 . .
C14' C18' C20' 121.9(8) . .
C14' C18' H18' 119.0 . .
C20' C18' H18' 119.0 . .
C12' C19' O5' 135.8(14) . .
C12' C19' C20' 124.0(14) . .
O5' C19' C20' 91.4(7) . .
C18' C20' C21' 125.4(9) . .
C18' C20' C19' 105.6(8) . .
C21' C20' C19' 128.6(9) . .
C23' C21' C20' 119.4(8) . .
C23' C21' C22' 121.1(7) . .
C20' C21' C22' 119.5(7) . .
C21' C22' H22D 109.5 . .
C21' C22' H22E 109.5 . .
H22D C22' H22E 109.5 . .
C21' C22' H22F 109.5 . .
H22D C22' H22F 109.5 . .
H22E C22' H22F 109.5 . .
C21' C23' C24' 125.4(9) . .
C21' C23' H23' 117.3 . .
C24' C23' H23' 117.3 . .
O4' C24' O5' 105.7(11) . .
O4' C24' C23' 115.1(10) . .
O5' C24' C23' 101.6(8) . .

loop_
_geom_bond_atom_site_label_1
_geom_bond_atom_site_label_2
_geom_bond_distance
_geom_bond_site_symmetry_2
S1 O1 1.4554(11) .
S1 O3 1.4582(12) .
S1 O2 1.4609(12) .
S1 C1 1.7610(16) .
C1 C3 1.361(2) .
C1 C2 1.431(2) .
C2 C7 1.357(2) 5_565
C2 H2 0.9500 .
C3 C4 1.429(2) .
C3 H3 0.9500 .
C4 C5 1.397(2) .
C4 C6 1.4387(19) 5_565
C5 C6 1.393(2) .
C5 H5 0.9500 .
C6 C7 1.421(2) .
C6 C4 1.4387(19) 5_565
C7 C2 1.357(2) 5_565
C7 H7 0.9500 .
C8 N3 1.321(2) .
C8 N1 1.325(2) .
C8 N2 1.328(2) .
N1 H1A 0.8800 .
N1 H1B 0.8800 .
N2 H2A 0.8800 .
N2 H2B 0.8800 .
N3 H3A 0.8800 .
N3 H3B 0.8800 .
O4 C24 1.136(5) .
O5 C19 1.372(3) .
O5 C24 1.486(4) .
N4 C13 1.378(4) .
N4 C9 1.436(6) .
N4 C17 1.454(3) .
C9 C10 1.489(6) .
C9 H9A 0.9900 .
C9 H9B 0.9900 .
C10 C11 1.479(5) .
C10 H10A 0.9900 .
C10 H10B 0.9900 .
C11 C12 1.554(5) .
C11 H11A 0.9900 .
C11 H11B 0.9900 .
C12 C13 1.274(5) .
C12 C19 1.487(5) .
C13 C14 1.415(4) .
C14 C18 1.377(4) .
C14 C15 1.509(3) .
C15 C16 1.517(4) .
C15 H15A 0.9900 .
C15 H15B 0.9900 .
C16 C17 1.503(4) .
C16 H16A 0.9900 .
C16 H16B 0.9900 .
C17 H17A 0.9900 .
C17 H17B 0.9900 .
C18 C20 1.409(4) .
C18 H18 0.9500 .
C19 C20 1.409(4) .
C20 C21 1.438(4) .
C21 C23 1.347(4) .
C21 C22 1.489(4) .
C22 H22A 0.9800 .
C22 H22B 0.9800 .
C22 H22C 0.9800 .
C23 C24 1.441(6) .
C23 H23 0.9500 .
O4' C24' 1.224(17) .
O5' C24' 1.522(15) .
O5' C19' 1.583(16) .
N4' C9' 1.280(13) .
N4' C13' 1.403(11) .
N4' C17' 1.473(10) .
C9' C10' 1.272(14) .
C9' H9'1 0.9900 .
C9' H9'2 0.9900 .
C10' C11' 1.523(10) .
C10' H10C 0.9900 .
C10' H10D 0.9900 .
C11' C12' 1.516(12) .
C11' H11C 0.9900 .
C11' H11D 0.9900 .
C12' C19' 0.900(16) .
C12' C13' 1.417(10) .
C13' C14' 1.415(13) .
C14' C18' 1.371(12) .
C14' C15' 1.539(11) .
C15' C16' 1.551(12) .
C15' H15C 0.9900 .
C15' H15D 0.9900 .
C16' C17' 1.497(14) .
C16' H16C 0.9900 .
C16' H16D 0.9900 .
C17' H17C 0.9900 .
C17' H17D 0.9900 .
C18' C20' 1.392(12) .
C18' H18' 0.9500 .
C19' C20' 1.815(14) .
C20' C21' 1.449(9) .
C21' C23' 1.325(12) .
C21' C22' 1.519(10) .
C22' H22D 0.9800 .
C22' H22E 0.9800 .
C22' H22F 0.9800 .
C23' C24' 1.596(16) .
C23' H23' 0.9500 .

loop_
_geom_hbond_atom_site_label_D
_geom_hbond_atom_site_label_H
_geom_hbond_atom_site_label_A
_geom_hbond_distance_DH
_geom_hbond_distance_HA
_geom_hbond_distance_DA
_geom_hbond_angle_DHA
_geom_hbond_site_symmetry_A
N1 H1A O1 0.88 2.04 2.9091(18) 169.8 .
N1 H1B O2 0.88 2.00 2.8592(18) 165.3 8_665
N2 H2A O3 0.88 2.06 2.9304(18) 172.8 3
N2 H2B O1 0.88 2.12 2.9677(18) 161.5 8_665
N3 H3A O3 0.88 2.03 2.9010(18) 170.4 .
N3 H3B O2 0.88 1.98 2.8469(19) 170.0 3
